data_7123856
loop_
_publ_author_name
'Meng, Yan-Yu'
'Si, Xiao-Ju'
'Song, Yuan-Yuan'
'Zhou, Hui-Min'
'Xu, Fen'

_publ_section_title
;
 Palladium-Catalyzed Decarbonylative Annulation of Phthalimides with
 Arynes: Direct Construction of Phenanthridinones
;
_journal_name_full 'Chemical Communications'
_journal_paper_doi 10.1039/C9CC04868E
_journal_year 2019
_chemical_formula_moiety '0.11(C26 H16 N2 O)'
_chemical_formula_sum 'C2.97 H1.83 N0.23 O0.11'
_chemical_formula_weight 42.56
_space_group_crystal_system monoclinic
_space_group_IT_number 14
_space_group_name_Hall '-P 2yn'
_space_group_name_H-M_alt 'P 1 21/n 1'
_symmetry_space_group_name_Hall '-P 2yn'
_symmetry_space_group_name_H-M 'P 1 21/n 1'
_atom_sites_solution_hydrogens geom
_atom_sites_solution_primary dual
_audit_creation_date 2019-03-22
_audit_creation_method
;
Olex2 1.2
(compiled 2018.05.29 svn.r3508 for OlexSys, GUI svn.r5506)
;
_audit_update_record
;
2019-06-20 deposited with the CCDC.    2019-07-15 downloaded from the CCDC.
;
_cell_angle_alpha 90
_cell_angle_beta 97.906(9)
_cell_angle_gamma 90
_cell_formula_units_Z 35
_cell_length_a 7.9197(8)
_cell_length_b 11.2944(11)
_cell_length_c 21.008(2)
_cell_measurement_reflns_used 2559
_cell_measurement_temperature 294(2)
_cell_measurement_theta_max 26.7570
_cell_measurement_theta_min 4.4150
_cell_volume 1861.3(3)
_computing_cell_refinement 'CrysAlisPro 1.171.38.46 (Rigaku OD, 2015)'
_computing_data_collection 'CrysAlisPro 1.171.38.46 (Rigaku OD, 2015)'
_computing_data_reduction 'CrysAlisPro 1.171.38.46 (Rigaku OD, 2015)'
_computing_molecular_graphics 'Olex2 (Dolomanov et al., 2009)'
_computing_publication_material 'Olex2 (Dolomanov et al., 2009)'
_computing_structure_refinement 'ShelXL (Sheldrick, 2015)'
_computing_structure_solution 'ShelXT (Sheldrick, 2015)'
_diffrn_ambient_temperature 294(2)
_diffrn_detector 'CCD plate'
_diffrn_detector_area_resol_mean 5.3031
_diffrn_detector_type AtlasS2
_diffrn_measured_fraction_theta_full 0.998
_diffrn_measured_fraction_theta_max 0.853
_diffrn_measurement_details
;
List of Runs (angles in degrees, time in seconds):

  # Type    Start    End  Width  t~exp~   \w     \q     \k     \f   Frames
#--------------------------------------------------------------------------
  1  \w     40.00  97.00   1.00   19.72    --   11.85-178.00-150.00   57
  2  \w     -8.00  42.00   1.00   19.72    --  -12.09  38.00  30.00   50
  3  \w    -87.00  17.00   1.00   19.72    --  -12.09 -77.00 -90.00  104
;
_diffrn_measurement_device 'four-circle diffractometer'
_diffrn_measurement_device_type 'SuperNova, Dual, Cu at zero, AtlasS2'
_diffrn_measurement_method '\w scans'
_diffrn_orient_matrix_type 'CrysAlisPro convention (1999,Acta A55,543-557)'
_diffrn_orient_matrix_UB_11 -0.0124513000
_diffrn_orient_matrix_UB_12 -0.0603527000
_diffrn_orient_matrix_UB_13 -0.0087012000
_diffrn_orient_matrix_UB_21 -0.0026851000
_diffrn_orient_matrix_UB_22 0.0154455000
_diffrn_orient_matrix_UB_23 -0.0328390000
_diffrn_orient_matrix_UB_31 0.0895851000
_diffrn_orient_matrix_UB_32 -0.0079134000
_diffrn_orient_matrix_UB_33 0.0025773000
_diffrn_radiation_monochromator mirror
_diffrn_radiation_probe x-ray
_diffrn_radiation_type MoK\a
_diffrn_radiation_wavelength 0.71073
_diffrn_reflns_av_R_equivalents 0.0310
_diffrn_reflns_av_unetI/netI 0.0481
_diffrn_reflns_Laue_measured_fraction_full 0.998
_diffrn_reflns_Laue_measured_fraction_max 0.853
_diffrn_reflns_limit_h_max 9
_diffrn_reflns_limit_h_min -10
_diffrn_reflns_limit_k_max 15
_diffrn_reflns_limit_k_min -15
_diffrn_reflns_limit_l_max 17
_diffrn_reflns_limit_l_min -28
_diffrn_reflns_number 9911
_diffrn_reflns_point_group_measured_fraction_full 0.998
_diffrn_reflns_point_group_measured_fraction_max 0.853
_diffrn_reflns_theta_full 25.242
_diffrn_reflns_theta_max 29.718
_diffrn_reflns_theta_min 3.447
_diffrn_source 'micro-focus sealed X-ray tube'
_diffrn_source_type 'SuperNova (Mo) X-ray Source'
_exptl_absorpt_coefficient_mu 0.082
_exptl_absorpt_correction_T_max 1.00000
_exptl_absorpt_correction_T_min 0.67440
_exptl_absorpt_correction_type multi-scan
_exptl_absorpt_process_details
;
CrysAlisPro 1.171.38.46 (Rigaku Oxford Diffraction, 2015)
Empirical absorption correction using spherical harmonics,
 implemented in SCALE3 ABSPACK scaling algorithm.
;
_exptl_crystal_colour colorless
_exptl_crystal_density_diffrn 1.329
_exptl_crystal_description prism
_exptl_crystal_F_000 776
_exptl_crystal_size_max 0.26
_exptl_crystal_size_mid 0.24
_exptl_crystal_size_min 0.24
_refine_diff_density_max 0.311
_refine_diff_density_min -0.163
_refine_diff_density_rms 0.038
_refine_ls_extinction_method none
_refine_ls_goodness_of_fit_ref 1.043
_refine_ls_hydrogen_treatment constr
_refine_ls_matrix_type full
_refine_ls_number_parameters 262
_refine_ls_number_reflns 4507
_refine_ls_number_restraints 0
_refine_ls_restrained_S_all 1.043
_refine_ls_R_factor_all 0.1149
_refine_ls_R_factor_gt 0.0610
_refine_ls_shift/su_max 0.000
_refine_ls_shift/su_mean 0.000
_refine_ls_structure_factor_coef Fsqd
_refine_ls_weighting_details 'w=1/[\s^2^(Fo^2^)+(0.0453P)^2^+0.7667P] where P=(Fo^2^+2Fc^2^)/3'
_refine_ls_weighting_scheme calc
_refine_ls_wR_factor_gt 0.1346
_refine_ls_wR_factor_ref 0.1615
_reflns_Friedel_coverage 0.000
_reflns_number_gt 2536
_reflns_number_total 4507
_reflns_threshold_expression 'I > 2\s(I)'
_cod_data_source_file c9cc04868e2.cif
_cod_data_source_block sxj-s-468
_cod_database_code 7123856
_shelx_shelxl_version_number 2018/1
_chemical_oxdiff_formula 'C H O N'
_shelx_space_group_comment
;
The symmetry employed for this shelxl refinement is uniquely defined
by the following loop, which should always be used as a source of
symmetry information in preference to the above space-group names.
They are only intended as comments.
;
_shelx_estimated_absorpt_t_max 0.981
_shelx_estimated_absorpt_t_min 0.979
_reflns_odcompleteness_completeness 99.68
_reflns_odcompleteness_iscentric 1
_reflns_odcompleteness_theta 26.32
_olex2_refinement_description
;
1. Fixed Uiso
 At 1.2 times of:
  All C(H) groups
2.a Aromatic/amide H refined with riding coordinates:
 C3(H3), C5(H5), C6(H6), C7(H7), C8(H8), C10(H10), C13(H13), C14(H14),
 C15(H15), C16(H16), C19(H19), C20(H20), C21(H21), C23(H23), C24(H24), C25(H25)
;
_olex2_submission_special_instructions 'No special instructions were received'
_oxdiff_exptl_absorpt_empirical_details
;
Empirical correction (ABSPACK) includes:
- Absorption correction using spherical harmonics
- Frame scaling
;
_oxdiff_exptl_absorpt_empirical_full_max 1.486
_oxdiff_exptl_absorpt_empirical_full_min 0.734

loop_
_space_group_symop_operation_xyz
'x, y, z'
'-x+1/2, y+1/2, -z+1/2'
'-x, -y, -z'
'x-1/2, -y-1/2, z-1/2'

loop_
_atom_site_label
_atom_site_type_symbol
_atom_site_fract_x
_atom_site_fract_y
_atom_site_fract_z
_atom_site_U_iso_or_equiv
_atom_site_adp_type
_atom_site_occupancy
_atom_site_site_symmetry_order
_atom_site_calc_flag
_atom_site_refinement_flags_posn
C1 C 0.6483(3) 0.3755(2) 0.35761(10) 0.0452(5) Uani 1 1 d .
C2 C 0.7283(3) 0.47741(18) 0.39337(10) 0.0415(5) Uani 1 1 d .
C3 C 0.7951(3) 0.5656(2) 0.35908(11) 0.0484(6) Uani 1 1 d .
H3 H 0.788965 0.558180 0.314733 0.058 Uiso 1 1 calc R
C4 C 0.8722(3) 0.6661(2) 0.38943(11) 0.0483(6) Uani 1 1 d .
C5 C 0.9392(3) 0.7591(2) 0.35508(14) 0.0651(7) Uani 1 1 d .
H5 H 0.932114 0.754979 0.310582 0.078 Uiso 1 1 calc R
C6 C 1.0140(4) 0.8544(3) 0.38710(18) 0.0783(9) Uani 1 1 d .
H6 H 1.056608 0.915424 0.364193 0.094 Uiso 1 1 calc R
C7 C 1.0275(4) 0.8616(2) 0.45395(18) 0.0782(9) Uani 1 1 d .
H7 H 1.082433 0.926169 0.475085 0.094 Uiso 1 1 calc R
C8 C 0.9617(3) 0.7758(2) 0.48864(15) 0.0686(7) Uani 1 1 d .
H8 H 0.968869 0.783270 0.533013 0.082 Uiso 1 1 calc R
C9 C 0.8817(3) 0.6745(2) 0.45733(12) 0.0504(6) Uani 1 1 d .
C10 C 0.8126(3) 0.5836(2) 0.49148(11) 0.0511(6) Uani 1 1 d .
H10 H 0.818655 0.590151 0.535869 0.061 Uiso 1 1 calc R
C11 C 0.7359(3) 0.48487(19) 0.46121(10) 0.0415(5) Uani 1 1 d .
C12 C 0.6623(3) 0.3882(2) 0.49505(10) 0.0433(5) Uani 1 1 d .
C13 C 0.6617(3) 0.3879(2) 0.56180(11) 0.0542(6) Uani 1 1 d .
H13 H 0.709264 0.451493 0.586079 0.065 Uiso 1 1 calc R
C14 C 0.5923(3) 0.2955(3) 0.59210(12) 0.0630(7) Uani 1 1 d .
H14 H 0.593930 0.296825 0.636439 0.076 Uiso 1 1 calc R
C15 C 0.5204(3) 0.2009(3) 0.55678(12) 0.0642(7) Uani 1 1 d .
H15 H 0.472799 0.138797 0.577310 0.077 Uiso 1 1 calc R
C16 C 0.5190(3) 0.1981(2) 0.49138(12) 0.0571(6) Uani 1 1 d .
H16 H 0.470777 0.133951 0.467743 0.069 Uiso 1 1 calc R
C17 C 0.5895(3) 0.2911(2) 0.46032(10) 0.0456(5) Uani 1 1 d .
C18 C 0.5091(3) 0.1867(2) 0.35633(10) 0.0485(6) Uani 1 1 d .
C19 C 0.6033(3) 0.0918(2) 0.34347(12) 0.0553(6) Uani 1 1 d .
H19 H 0.718942 0.088517 0.359132 0.066 Uiso 1 1 calc R
C20 C 0.5236(4) -0.0034(2) 0.30558(13) 0.0711(8) Uani 1 1 d .
H20 H 0.587654 -0.068450 0.296000 0.085 Uiso 1 1 calc R
C21 C 0.3545(4) 0.0015(2) 0.28372(13) 0.0674(7) Uani 1 1 d .
H21 H 0.303095 -0.060939 0.259531 0.081 Uiso 1 1 calc R
C22 C 0.2561(3) 0.0991(2) 0.29698(11) 0.0542(6) Uani 1 1 d .
C23 C 0.0799(4) 0.1095(3) 0.27516(12) 0.0656(7) Uani 1 1 d .
H23 H 0.023647 0.049983 0.250035 0.079 Uiso 1 1 calc R
C24 C -0.0070(4) 0.2059(3) 0.29075(13) 0.0683(7) Uani 1 1 d .
H24 H -0.122794 0.213643 0.276266 0.082 Uiso 1 1 calc R
C25 C 0.0797(3) 0.2931(2) 0.32874(12) 0.0631(7) Uani 1 1 d .
H25 H 0.017235 0.357941 0.339636 0.076 Uiso 1 1 calc R
C26 C 0.3338(3) 0.1945(2) 0.33469(10) 0.0471(5) Uani 1 1 d .
N1 N 0.2431(2) 0.29083(17) 0.35042(9) 0.0521(5) Uani 1 1 d .
N2 N 0.5900(2) 0.28567(16) 0.39280(8) 0.0473(5) Uani 1 1 d .
O1 O 0.6347(2) 0.36805(14) 0.29843(7) 0.0620(5) Uani 1 1 d .

loop_
_atom_site_aniso_label
_atom_site_aniso_U_11
_atom_site_aniso_U_22
_atom_site_aniso_U_33
_atom_site_aniso_U_23
_atom_site_aniso_U_13
_atom_site_aniso_U_12
C1 0.0484(13) 0.0492(13) 0.0385(12) 0.0029(10) 0.0071(10) 0.0007(10)
C2 0.0403(11) 0.0431(12) 0.0409(12) 0.0010(10) 0.0052(9) 0.0035(9)
C3 0.0486(13) 0.0522(14) 0.0452(13) 0.0052(11) 0.0087(10) 0.0038(11)
C4 0.0415(12) 0.0444(13) 0.0593(15) 0.0032(11) 0.0077(10) 0.0026(10)
C5 0.0641(16) 0.0563(16) 0.0762(19) 0.0121(14) 0.0141(14) -0.0022(13)
C6 0.077(2) 0.0531(17) 0.108(3) 0.0102(17) 0.0248(18) -0.0072(15)
C7 0.0688(19) 0.0500(16) 0.117(3) -0.0144(17) 0.0181(18) -0.0098(14)
C8 0.0655(17) 0.0602(17) 0.0798(19) -0.0155(15) 0.0091(14) -0.0056(14)
C9 0.0434(13) 0.0458(13) 0.0614(15) -0.0053(12) 0.0048(11) 0.0023(10)
C10 0.0520(13) 0.0585(15) 0.0421(12) -0.0051(11) 0.0044(10) 0.0022(11)
C11 0.0381(11) 0.0458(12) 0.0396(12) 0.0002(10) 0.0025(9) 0.0059(9)
C12 0.0394(11) 0.0537(13) 0.0362(11) 0.0025(10) 0.0030(9) 0.0050(10)
C13 0.0555(14) 0.0649(16) 0.0416(13) 0.0017(12) 0.0046(10) 0.0045(12)
C14 0.0666(16) 0.0834(19) 0.0399(13) 0.0132(14) 0.0104(12) 0.0104(15)
C15 0.0678(17) 0.0723(18) 0.0544(15) 0.0198(14) 0.0151(13) -0.0005(14)
C16 0.0594(15) 0.0605(16) 0.0512(14) 0.0088(12) 0.0064(11) -0.0057(12)
C17 0.0451(12) 0.0535(14) 0.0378(11) 0.0065(10) 0.0041(9) 0.0022(10)
C18 0.0557(14) 0.0480(14) 0.0431(12) 0.0028(10) 0.0118(10) -0.0003(11)
C19 0.0532(14) 0.0545(15) 0.0601(15) 0.0064(12) 0.0147(11) 0.0038(12)
C20 0.095(2) 0.0517(16) 0.0723(19) -0.0024(14) 0.0328(17) 0.0075(15)
C21 0.083(2) 0.0627(17) 0.0572(16) -0.0105(13) 0.0140(14) -0.0151(15)
C22 0.0716(17) 0.0506(14) 0.0414(13) -0.0008(11) 0.0109(11) -0.0125(13)
C23 0.0736(19) 0.0702(18) 0.0514(15) 0.0018(13) 0.0027(13) -0.0220(15)
C24 0.0570(16) 0.083(2) 0.0633(17) 0.0072(15) 0.0027(13) -0.0091(15)
C25 0.0530(15) 0.0729(18) 0.0638(16) 0.0088(14) 0.0096(12) 0.0079(13)
C26 0.0542(14) 0.0500(14) 0.0376(12) 0.0052(10) 0.0086(10) -0.0019(11)
N1 0.0546(12) 0.0520(12) 0.0501(11) 0.0005(9) 0.0081(9) 0.0038(9)
N2 0.0529(11) 0.0495(11) 0.0393(10) 0.0000(9) 0.0053(8) -0.0046(9)
O1 0.0883(13) 0.0585(11) 0.0398(9) -0.0004(8) 0.0104(8) -0.0113(9)

loop_
_atom_type_symbol
_atom_type_description
_atom_type_scat_dispersion_real
_atom_type_scat_dispersion_imag
_atom_type_scat_source
C C 0.0033 0.0016 'International Tables Vol C Tables 4.2.6.8 and 6.1.1.4'
H H 0.0000 0.0000 'International Tables Vol C Tables 4.2.6.8 and 6.1.1.4'
N N 0.0061 0.0033 'International Tables Vol C Tables 4.2.6.8 and 6.1.1.4'
O O 0.0106 0.0060 'International Tables Vol C Tables 4.2.6.8 and 6.1.1.4'

loop_
_geom_angle_atom_site_label_1
_geom_angle_atom_site_label_2
_geom_angle_atom_site_label_3
_geom_angle
N2 C1 C2 117.19(18)
O1 C1 C2 122.67(19)
O1 C1 N2 120.1(2)
C3 C2 C1 117.93(19)
C3 C2 C11 121.0(2)
C11 C2 C1 121.02(19)
C2 C3 H3 119.2
C2 C3 C4 121.5(2)
C4 C3 H3 119.2
C3 C4 C5 122.6(2)
C3 C4 C9 118.0(2)
C5 C4 C9 119.3(2)
C4 C5 H5 119.9
C6 C5 C4 120.1(3)
C6 C5 H5 119.9
C5 C6 H6 119.6
C5 C6 C7 120.7(3)
C7 C6 H6 119.6
C6 C7 H7 119.5
C8 C7 C6 121.1(3)
C8 C7 H7 119.5
C7 C8 H8 119.9
C7 C8 C9 120.3(3)
C9 C8 H8 119.9
C4 C9 C8 118.4(2)
C10 C9 C4 119.6(2)
C10 C9 C8 122.0(2)
C9 C10 H10 118.9
C11 C10 C9 122.1(2)
C11 C10 H10 118.9
C2 C11 C12 118.51(19)
C10 C11 C2 117.68(19)
C10 C11 C12 123.81(19)
C13 C12 C11 122.9(2)
C17 C12 C11 119.62(18)
C17 C12 C13 117.5(2)
C12 C13 H13 119.3
C14 C13 C12 121.4(2)
C14 C13 H13 119.3
C13 C14 H14 120.0
C13 C14 C15 120.1(2)
C15 C14 H14 120.0
C14 C15 H15 119.9
C16 C15 C14 120.2(2)
C16 C15 H15 119.9
C15 C16 H16 119.9
C15 C16 C17 120.2(2)
C17 C16 H16 119.9
C12 C17 N2 119.84(19)
C16 C17 C12 120.7(2)
C16 C17 N2 119.5(2)
C19 C18 C26 122.2(2)
C19 C18 N2 119.9(2)
C26 C18 N2 117.9(2)
C18 C19 H19 120.2
C18 C19 C20 119.5(2)
C20 C19 H19 120.2
C19 C20 H20 120.1
C21 C20 C19 119.8(2)
C21 C20 H20 120.1
C20 C21 H21 119.5
C20 C21 C22 121.1(2)
C22 C21 H21 119.5
C21 C22 C23 123.6(2)
C21 C22 C26 119.7(2)
C23 C22 C26 116.7(2)
C22 C23 H23 120.0
C24 C23 C22 120.1(2)
C24 C23 H23 120.0
C23 C24 H24 120.6
C23 C24 C25 118.8(3)
C25 C24 H24 120.6
C24 C25 H25 117.6
N1 C25 C24 124.9(3)
N1 C25 H25 117.6
C18 C26 C22 117.7(2)
N1 C26 C18 120.0(2)
N1 C26 C22 122.2(2)
C25 N1 C26 117.2(2)
C1 N2 C17 123.61(18)
C1 N2 C18 116.18(17)
C17 N2 C18 119.88(17)

loop_
_geom_bond_atom_site_label_1
_geom_bond_atom_site_label_2
_geom_bond_distance
C1 C2 1.469(3)
C1 N2 1.373(3)
C1 O1 1.236(2)
C2 C3 1.377(3)
C2 C11 1.421(3)
C3 H3 0.9300
C3 C4 1.401(3)
C4 C5 1.418(3)
C4 C9 1.421(3)
C5 H5 0.9300
C5 C6 1.361(4)
C6 H6 0.9300
C6 C7 1.396(4)
C7 H7 0.9300
C7 C8 1.359(4)
C8 H8 0.9300
C8 C9 1.424(3)
C9 C10 1.405(3)
C10 H10 0.9300
C10 C11 1.383(3)
C11 C12 1.466(3)
C12 C13 1.403(3)
C12 C17 1.397(3)
C13 H13 0.9300
C13 C14 1.376(3)
C14 H14 0.9300
C14 C15 1.378(4)
C15 H15 0.9300
C15 C16 1.373(3)
C16 H16 0.9300
C16 C17 1.393(3)
C17 N2 1.420(3)
C18 C19 1.355(3)
C18 C26 1.403(3)
C18 N2 1.453(3)
C19 H19 0.9300
C19 C20 1.432(4)
C20 H20 0.9300
C20 C21 1.356(4)
C21 H21 0.9300
C21 C22 1.400(4)
C22 C23 1.412(4)
C22 C26 1.426(3)
C23 H23 0.9300
C23 C24 1.352(4)
C24 H24 0.9300
C24 C25 1.388(4)
C25 H25 0.9300
C25 N1 1.312(3)
C26 N1 1.369(3)
